data_7124736
loop_
_publ_author_name
'Singh, RahulKumar Rajmani'
'Pawar, Samir Kundlik'
'Huang, Min-Jie'
'Liu, Rai-Shung'

_publ_section_title
;
 Gold-catalyzed [3+2]-annulations of \a-aryl diazonitriles with ynamides
 and allenamides to yield 1-amino-1H-indenes.
;
_journal_issue 76
_journal_name_full 'Chemical communications (Cambridge, England)'
_journal_page_first 11434
_journal_page_last 11437
_journal_paper_doi 10.1039/c6cc04308a
_journal_volume 52
_journal_year 2016
_chemical_formula_sum 'C14 H12 N2 O2'
_chemical_formula_weight 240.26
_space_group_crystal_system triclinic
_space_group_IT_number 2
_space_group_name_Hall '-P 1'
_space_group_name_H-M_alt 'P -1'
_atom_sites_solution_hydrogens geom
_audit_creation_method SHELXL-2014/6
_audit_update_record
;
2016-03-18 deposited with the CCDC.
2016-08-22 downloaded from the CCDC.
;
_cell_angle_alpha 91.070(4)
_cell_angle_beta 94.098(4)
_cell_angle_gamma 97.330(3)
_cell_formula_units_Z 2
_cell_length_a 6.0661(4)
_cell_length_b 7.8841(5)
_cell_length_c 12.8564(8)
_cell_measurement_reflns_used 3367
_cell_measurement_temperature 296(2)
_cell_measurement_theta_max 24.1809
_cell_measurement_theta_min 3.0140
_cell_volume 608.04(7)
_computing_cell_refinement 'SAINT V8.34A (Bruker AXS Inc., 2013)'
_computing_data_collection 'APEX2 (Bruker AXS, 2010)'
_computing_data_reduction 'SAINT V8.34A (Bruker AXS Inc., 2013)'
_computing_molecular_graphics 'SHELXTL (Sheldrick, 2008)'
_computing_publication_material SHELXTL
_computing_structure_refinement 'SHELXL-2014/6 (Sheldrick, 2014)'
_diffrn_ambient_temperature 296(2)
_diffrn_detector_area_resol_mean 8.3333
_diffrn_measured_fraction_theta_full 0.971
_diffrn_measured_fraction_theta_max 0.967
_diffrn_measurement_device_type 'Bruker APEX-II CCD'
_diffrn_measurement_method '\f and \w scans'
_diffrn_radiation_type MoK\a
_diffrn_radiation_wavelength 0.71073
_diffrn_reflns_av_R_equivalents 0.0249
_diffrn_reflns_av_unetI/netI 0.0254
_diffrn_reflns_Laue_measured_fraction_full 0.971
_diffrn_reflns_Laue_measured_fraction_max 0.967
_diffrn_reflns_limit_h_max 7
_diffrn_reflns_limit_h_min -7
_diffrn_reflns_limit_k_max 8
_diffrn_reflns_limit_k_min -9
_diffrn_reflns_limit_l_max 15
_diffrn_reflns_limit_l_min -16
_diffrn_reflns_number 8386
_diffrn_reflns_point_group_measured_fraction_full 0.971
_diffrn_reflns_point_group_measured_fraction_max 0.967
_diffrn_reflns_theta_full 25.242
_diffrn_reflns_theta_max 26.404
_diffrn_reflns_theta_min 1.589
_exptl_absorpt_coefficient_mu 0.090
_exptl_absorpt_correction_T_max 0.9485
_exptl_absorpt_correction_T_min 0.8740
_exptl_absorpt_correction_type multi-scan
_exptl_absorpt_process_details 'SADABS V2014/4 (Bruker AXS Inc.)'
_exptl_crystal_colour Colorless
_exptl_crystal_density_diffrn 1.312
_exptl_crystal_density_meas ?
_exptl_crystal_density_method 'not measured'
_exptl_crystal_description Lump
_exptl_crystal_F_000 252
_exptl_crystal_size_max 0.20
_exptl_crystal_size_mid 0.20
_exptl_crystal_size_min 0.15
_refine_diff_density_max 0.311
_refine_diff_density_min -0.307
_refine_diff_density_rms 0.122
_refine_ls_extinction_method none
_refine_ls_goodness_of_fit_ref 1.127
_refine_ls_hydrogen_treatment constr
_refine_ls_matrix_type full
_refine_ls_number_parameters 164
_refine_ls_number_reflns 2424
_refine_ls_number_restraints 0
_refine_ls_restrained_S_all 1.127
_refine_ls_R_factor_all 0.0609
_refine_ls_R_factor_gt 0.0460
_refine_ls_shift/su_max 0.022
_refine_ls_shift/su_mean 0.003
_refine_ls_structure_factor_coef Fsqd
_refine_ls_weighting_details 'w=1/[\s^2^(Fo^2^)+(0.0878P)^2^+0.0511P] where P=(Fo^2^+2Fc^2^)/3'
_refine_ls_weighting_scheme calc
_refine_ls_wR_factor_gt 0.1350
_refine_ls_wR_factor_ref 0.1556
_reflns_Friedel_coverage 0.000
_reflns_number_gt 1878
_reflns_number_total 2424
_reflns_threshold_expression 'I > 2\s(I)'
_cod_data_source_file c6cc04308a2.cif
_cod_data_source_block 150830_0m
_cod_depositor_comments
;
The following automatic conversions were performed:

data item '_exptl_crystal_density_meas' value 'not measured' was
changed to '?' -- the value is perceived as not measured.

Automatic conversion script
Id: cif_fix_values 6909 2019-04-08 15:41:33Z antanas 
;
_cod_database_code 7124736
_shelx_space_group_comment
;
The symmetry employed for this shelxl refinement is uniquely defined
by the following loop, which should always be used as a source of
symmetry information in preference to the above space-group names.
They are only intended as comments.
;
_shelxl_version_number 2014/6

loop_
_space_group_symop_operation_xyz
'x, y, z'
'-x, -y, -z'

loop_
_atom_site_label
_atom_site_type_symbol
_atom_site_fract_x
_atom_site_fract_y
_atom_site_fract_z
_atom_site_U_iso_or_equiv
_atom_site_adp_type
_atom_site_occupancy
_atom_site_site_symmetry_order
_atom_site_calc_flag
_atom_site_refinement_flags_posn
_atom_site_refinement_flags_adp
O1 O 1.0234(2) 0.74985(16) 0.57601(10) 0.0612(4) Uani 1 1 d . .
O2 O 1.2608(2) 0.55335(18) 0.57492(10) 0.0641(4) Uani 1 1 d . .
N1 N 0.9560(2) 0.52280(17) 0.67188(10) 0.0443(4) Uani 1 1 d . .
N2 N 0.9962(4) 0.1926(3) 1.07364(14) 0.0900(7) Uani 1 1 d . .
C1 C 0.4036(3) 0.0056(3) 0.75129(16) 0.0633(5) Uani 1 1 d . .
H1 H 0.2801 -0.0722 0.7635 0.076 Uiso 1 1 calc R U
C2 C 0.5650(3) 0.0528(3) 0.83117(15) 0.0592(5) Uani 1 1 d . .
H9 H 0.5527 0.0070 0.8970 0.071 Uiso 1 1 calc R U
C3 C 0.7456(3) 0.1699(2) 0.81091(12) 0.0469(4) Uani 1 1 d . .
C4 C 0.7668(3) 0.2352(2) 0.71167(12) 0.0432(4) Uani 1 1 d . .
C5 C 0.9817(2) 0.3556(2) 0.71199(12) 0.0429(4) Uani 1 1 d . .
H10 H 1.0831 0.3030 0.6690 0.052 Uiso 1 1 calc R U
C6 C 0.7716(3) 0.6166(2) 0.69014(14) 0.0514(4) Uani 1 1 d . .
H11 H 0.7729 0.6517 0.7629 0.062 Uiso 1 1 calc R U
H12 H 0.6296 0.5498 0.6687 0.062 Uiso 1 1 calc R U
C7 C 0.8191(3) 0.7677(3) 0.6220(2) 0.0736(6) Uani 1 1 d . .
H2 H 0.6989 0.7694 0.5682 0.088 Uiso 1 1 calc R U
H3 H 0.8338 0.8734 0.6632 0.088 Uiso 1 1 calc R U
C8 C 1.0946(3) 0.6011(2) 0.60568(13) 0.0464(4) Uani 1 1 d . .
C9 C 0.9395(3) 0.2499(2) 0.87826(12) 0.0494(4) Uani 1 1 d . .
C10 C 1.0749(3) 0.3580(2) 0.82492(13) 0.0477(4) Uani 1 1 d . .
C11 C 1.2870(3) 0.4620(3) 0.86159(17) 0.0652(6) Uani 1 1 d . .
H4 H 1.3094 0.4557 0.9360 0.098 Uiso 1 1 calc R U
H5 H 1.2818 0.5788 0.8430 0.098 Uiso 1 1 calc R U
H6 H 1.4078 0.4190 0.8296 0.098 Uiso 1 1 calc R U
C12 C 0.9731(4) 0.2173(3) 0.98670(14) 0.0614(5) Uani 1 1 d . .
C13 C 0.4230(3) 0.0722(2) 0.65352(15) 0.0574(5) Uani 1 1 d . .
H8 H 0.3119 0.0390 0.6008 0.069 Uiso 1 1 calc R U
C14 C 0.6050(3) 0.1878(2) 0.63248(13) 0.0493(4) Uani 1 1 d . .
H7 H 0.6175 0.2324 0.5664 0.059 Uiso 1 1 calc R U

loop_
_atom_site_aniso_label
_atom_site_aniso_U_11
_atom_site_aniso_U_22
_atom_site_aniso_U_33
_atom_site_aniso_U_23
_atom_site_aniso_U_13
_atom_site_aniso_U_12
O1 0.0537(7) 0.0494(8) 0.0774(9) 0.0185(6) 0.0008(6) -0.0051(6)
O2 0.0427(7) 0.0772(10) 0.0729(9) 0.0126(7) 0.0155(6) 0.0020(6)
N1 0.0353(7) 0.0447(9) 0.0539(8) 0.0100(6) 0.0063(6) 0.0070(6)
N2 0.1273(18) 0.0909(15) 0.0519(10) 0.0087(9) -0.0053(10) 0.0209(13)
C1 0.0589(11) 0.0526(12) 0.0756(13) 0.0102(9) 0.0106(10) -0.0080(9)
C2 0.0685(12) 0.0537(12) 0.0559(10) 0.0142(8) 0.0142(9) 0.0024(9)
C3 0.0510(9) 0.0434(10) 0.0481(9) 0.0076(7) 0.0067(7) 0.0097(7)
C4 0.0452(9) 0.0384(9) 0.0469(9) 0.0051(6) 0.0046(7) 0.0078(7)
C5 0.0398(8) 0.0437(10) 0.0470(9) 0.0072(7) 0.0051(6) 0.0101(7)
C6 0.0427(9) 0.0499(11) 0.0632(10) 0.0022(8) 0.0030(7) 0.0123(8)
C7 0.0591(12) 0.0596(13) 0.1048(17) 0.0209(11) 0.0052(11) 0.0154(10)
C8 0.0364(8) 0.0486(10) 0.0508(9) 0.0051(7) -0.0030(7) -0.0048(7)
C9 0.0562(10) 0.0490(11) 0.0449(9) 0.0063(7) 0.0011(7) 0.0153(8)
C10 0.0423(8) 0.0508(11) 0.0513(9) 0.0038(7) -0.0021(7) 0.0136(7)
C11 0.0475(10) 0.0737(14) 0.0722(12) 0.0029(10) -0.0103(9) 0.0076(9)
C12 0.0769(13) 0.0578(12) 0.0504(11) 0.0060(8) -0.0015(9) 0.0150(10)
C13 0.0550(10) 0.0489(11) 0.0651(11) 0.0044(8) -0.0019(8) -0.0018(8)
C14 0.0531(10) 0.0452(10) 0.0487(9) 0.0052(7) 0.0010(7) 0.0041(8)

loop_
_atom_type_symbol
_atom_type_description
_atom_type_scat_dispersion_real
_atom_type_scat_dispersion_imag
_atom_type_scat_source
C C 0.0033 0.0016 'International Tables Vol C Tables 4.2.6.8 and 6.1.1.4'
H H 0.0000 0.0000 'International Tables Vol C Tables 4.2.6.8 and 6.1.1.4'
N N 0.0061 0.0033 'International Tables Vol C Tables 4.2.6.8 and 6.1.1.4'
O O 0.0106 0.0060 'International Tables Vol C Tables 4.2.6.8 and 6.1.1.4'

loop_
_geom_angle_atom_site_label_1
_geom_angle_atom_site_label_2
_geom_angle_atom_site_label_3
_geom_angle
C8 O1 C7 109.30(14)
C8 N1 C5 122.41(13)
C8 N1 C6 112.63(14)
C5 N1 C6 124.74(13)
C2 C1 C13 120.85(17)
C2 C1 H1 119.6
C13 C1 H1 119.6
C1 C2 C3 118.26(17)
C1 C2 H9 120.9
C3 C2 H9 120.9
C2 C3 C4 120.85(16)
C2 C3 C9 131.86(16)
C4 C3 C9 107.29(15)
C14 C4 C3 120.53(16)
C14 C4 C5 130.31(14)
C3 C4 C5 109.16(14)
N1 C5 C4 114.38(12)
N1 C5 C10 114.31(13)
C4 C5 C10 103.30(13)
N1 C5 H10 108.2
C4 C5 H10 108.2
C10 C5 H10 108.2
N1 C6 C7 101.34(14)
N1 C6 H11 111.5
C7 C6 H11 111.5
N1 C6 H12 111.5
C7 C6 H12 111.5
H11 C6 H12 109.3
O1 C7 C6 106.88(15)
O1 C7 H2 110.3
C6 C7 H2 110.3
O1 C7 H3 110.3
C6 C7 H3 110.3
H2 C7 H3 108.6
O2 C8 N1 127.86(17)
O2 C8 O1 122.39(16)
N1 C8 O1 109.75(15)
C10 C9 C12 125.14(17)
C10 C9 C3 111.27(15)
C12 C9 C3 123.58(17)
C9 C10 C11 129.00(17)
C9 C10 C5 108.91(14)
C11 C10 C5 122.05(16)
C10 C11 H4 109.5
C10 C11 H5 109.5
H4 C11 H5 109.5
C10 C11 H6 109.5
H4 C11 H6 109.5
H5 C11 H6 109.5
N2 C12 C9 178.7(2)
C1 C13 C14 121.10(18)
C1 C13 H8 119.5
C14 C13 H8 119.5
C4 C14 C13 118.39(16)
C4 C14 H7 120.8
C13 C14 H7 120.8

loop_
_geom_bond_atom_site_label_1
_geom_bond_atom_site_label_2
_geom_bond_distance
O1 C8 1.353(2)
O1 C7 1.432(2)
O2 C8 1.210(2)
N1 C8 1.342(2)
N1 C5 1.447(2)
N1 C6 1.447(2)
N2 C12 1.140(2)
C1 C2 1.378(3)
C1 C13 1.378(3)
C1 H1 0.9300
C2 C3 1.383(3)
C2 H9 0.9300
C3 C4 1.393(2)
C3 C9 1.475(2)
C4 C14 1.374(2)
C4 C5 1.511(2)
C5 C10 1.519(2)
C5 H10 0.9800
C6 C7 1.503(3)
C6 H11 0.9700
C6 H12 0.9700
C7 H2 0.9700
C7 H3 0.9700
C9 C10 1.339(2)
C9 C12 1.428(2)
C10 C11 1.476(3)
C11 H4 0.9600
C11 H5 0.9600
C11 H6 0.9600
C13 C14 1.385(3)
C13 H8 0.9300
C14 H7 0.9300
